data_2224790
loop_
_publ_author_name
'Jones, Peter G.'
'Debeaux, Marc'
'Weinkauf, Andreas'
'Hopf, Henning'
'Kowalsky, Wolfgang'
'Johannes, Hans-Hermann'

_publ_section_title
;<i>mer</i>-Bis[3,5-difluoro-2-(2-pyridyl)phenyl-\k^2^<i>C</i>^1^,<i>N</i>]{5-(2-pyridyl-\k<i>N</i>)-3-[3-(4-vinylbenzyloxy)phenyl]-1,2,4-triazol-1-ido}iridium(III)
 methanol solvate
;
_journal_coeditor_code TK2595
_journal_issue 1
_journal_name_full 'Acta Crystallographica Section E'
_journal_page_first m66
_journal_page_last m67
_journal_paper_doi 10.1107/S1600536809052726
_journal_volume 66
_journal_year 2010
_chemical_formula_iupac '[Ir (C11 H6 F2 N)2 (C22 H17 N4 O)], C H4 O'
_chemical_formula_moiety 'C44 H29 F4 Ir N6 O, C H4 O'
_chemical_formula_sum 'C45 H33 F4 Ir N6 O2'
_chemical_formula_weight 957.97
_chemical_melting_point 560
_chemical_name_systematic
;
<i>mer</i>-Bis[3,5-difluoro-2-(2-pyridyl)phenyl-\k^2^<i>C</i>^1^,<i>N</i>]{5-
(2-pyridyl-\k<i>N</i>)-3-[3-(4-vinylbenzyloxy)phenyl]-1,2,4-triazol-1-
ido}iridium(III) methanol solvate
;
_space_group_IT_number 2
_symmetry_cell_setting triclinic
_symmetry_space_group_name_Hall '-P 1'
_symmetry_space_group_name_H-M 'P -1'
_atom_sites_solution_hydrogens geom
_atom_sites_solution_primary direct
_atom_sites_solution_secondary difmap
_audit_creation_method SHELXL-97
_cell_angle_alpha 81.7429(14)
_cell_angle_beta 83.2858(11)
_cell_angle_gamma 69.9647(14)
_cell_formula_units_Z 2
_cell_length_a 9.89340(10)
_cell_length_b 12.3039(2)
_cell_length_c 16.8933(3)
_cell_measurement_reflns_used 25891
_cell_measurement_temperature 100(2)
_cell_measurement_theta_max 30.7
_cell_measurement_theta_min 2.0
_cell_volume 1906.82(5)
_computing_cell_refinement
;
CrysAlis RED (Oxford Diffraction, 2008)
;
_computing_data_collection
;
CrysAlis CCD (Oxford Diffraction, 2008)
;
_computing_data_reduction
;
CrysAlis RED (Oxford Diffraction, 2008)
;
_computing_molecular_graphics 'XP (Siemens, 1994)'
_computing_publication_material 'SHELXL97 (Sheldrick, 2008)'
_computing_structure_refinement 'SHELXL97 (Sheldrick, 2008)'
_computing_structure_solution 'SHELXS97 (Sheldrick, 2008)'
_diffrn_ambient_temperature 100(2)
_diffrn_detector_area_resol_mean 16.1419
_diffrn_measured_fraction_theta_full 0.978
_diffrn_measured_fraction_theta_max 0.978
_diffrn_measurement_device_type 'Oxford Diffraction Xcalibur E'
_diffrn_measurement_method '\w scan'
_diffrn_radiation_monochromator graphite
_diffrn_radiation_source 'Enhance (Mo) X-ray Source'
_diffrn_radiation_type MoK\a
_diffrn_radiation_wavelength 0.71073
_diffrn_reflns_av_R_equivalents 0.034
_diffrn_reflns_av_sigmaI/netI 0.047
_diffrn_reflns_limit_h_max 13
_diffrn_reflns_limit_h_min -13
_diffrn_reflns_limit_k_max 17
_diffrn_reflns_limit_k_min -17
_diffrn_reflns_limit_l_max 23
_diffrn_reflns_limit_l_min -23
_diffrn_reflns_number 53102
_diffrn_reflns_theta_full 29.6
_diffrn_reflns_theta_max 29.6
_diffrn_reflns_theta_min 2.0
_exptl_absorpt_coefficient_mu 3.569
_exptl_absorpt_correction_T_max 1.000
_exptl_absorpt_correction_T_min 0.848
_exptl_absorpt_correction_type multi-scan
_exptl_absorpt_process_details
;
(CrysAlis RED; Oxford Diffraction, 2008)
;
_exptl_crystal_colour yellow
_exptl_crystal_density_diffrn 1.668
_exptl_crystal_density_method 'not measured'
_exptl_crystal_description prism
_exptl_crystal_F_000 948
_exptl_crystal_size_max 0.20
_exptl_crystal_size_mid 0.15
_exptl_crystal_size_min 0.10
_refine_diff_density_max 2.18
_refine_diff_density_min -0.84
_refine_ls_extinction_method none
_refine_ls_goodness_of_fit_ref 0.93
_refine_ls_hydrogen_treatment constr
_refine_ls_matrix_type full
_refine_ls_number_parameters 538
_refine_ls_number_reflns 10448
_refine_ls_number_restraints 69
_refine_ls_restrained_S_all 0.93
_refine_ls_R_factor_all 0.040
_refine_ls_R_factor_gt 0.029
_refine_ls_shift/su_max 0.028
_refine_ls_shift/su_mean 0.002
_refine_ls_structure_factor_coef Fsqd
_refine_ls_weighting_details 'calc w=1/[\s^2^(Fo^2^)+(0.0374P)^2^] where P=(Fo^2^+2Fc^2^)/3'
_refine_ls_weighting_scheme calc
_refine_ls_wR_factor_gt 0.062
_refine_ls_wR_factor_ref 0.064
_reflns_number_gt 8442
_reflns_number_total 10448
_reflns_threshold_expression I>2\s(I)
_cod_data_source_file tk2595.cif
_cod_data_source_block I
_cod_database_code 2224790
_cod_database_fobs_code 2224790

loop_
_symmetry_equiv_pos_as_xyz
'x, y, z'
'-x, -y, -z'

loop_
_atom_site_type_symbol
_atom_site_label
_atom_site_fract_x
_atom_site_fract_y
_atom_site_fract_z
_atom_site_U_iso_or_equiv
_atom_site_adp_type
_atom_site_calc_flag
_atom_site_refinement_flags
_atom_site_occupancy
_atom_site_disorder_assembly
_atom_site_disorder_group
Ir Ir 0.714159(11) 0.644989(9) 0.161874(7) 0.02659(4) Uani d . 1 . .
N N1 0.7504(3) 0.7041(2) 0.26105(15) 0.0309(5) Uani d . 1 . .
N N2 0.6692(2) 0.6055(2) 0.05631(14) 0.0297(5) Uani d . 1 . .
N N3 0.8732(2) 0.4767(2) 0.19058(14) 0.0278(5) Uani d . 1 . .
N N4 0.5913(2) 0.5443(2) 0.22449(14) 0.0290(5) Uani d . 1 . .
N N5 0.4497(3) 0.5607(2) 0.24969(15) 0.0313(5) Uani d . 1 . .
N N6 0.5827(3) 0.3722(2) 0.28304(14) 0.0305(5) Uani d . 1 . .
F F1 1.0571(2) 0.8804(2) 0.19271(14) 0.0637(6) Uani d . 1 . .
F F2 1.0605(2) 0.7954(2) -0.06767(12) 0.0556(5) Uani d . 1 . .
F F3 0.3418(2) 0.9040(2) -0.04453(13) 0.0608(6) Uani d . 1 . .
F F4 0.3587(2) 1.08740(17) 0.17490(17) 0.0701(7) Uani d . 1 . .
O O 0.2211(3) 0.1772(2) 0.41368(14) 0.0503(6) Uani d . 1 . .
C C1 0.8454(3) 0.7639(3) 0.25172(19) 0.0363(7) Uani d . 1 . .
C C2 0.8715(4) 0.8095(3) 0.3164(2) 0.0513(9) Uani d . 1 . .
H H2 0.9397 0.8494 0.3101 0.062 Uiso calc R 1 . .
C C3 0.7979(5) 0.7970(4) 0.3901(2) 0.0625(11) Uani d . 1 . .
H H3 0.8147 0.8290 0.4344 0.075 Uiso calc R 1 . .
C C4 0.7006(4) 0.7383(3) 0.3989(2) 0.0521(10) Uani d . 1 . .
H H4 0.6489 0.7296 0.4491 0.063 Uiso calc R 1 . .
C C5 0.6797(3) 0.6927(3) 0.33407(19) 0.0386(7) Uani d . 1 . .
H H5 0.6130 0.6514 0.3403 0.046 Uiso calc R 1 . .
C C6 0.9075(3) 0.7745(2) 0.16876(18) 0.0319(6) Uani d . 1 . .
C C7 1.0059(4) 0.8317(3) 0.1408(2) 0.0425(8) Uani d . 1 . .
C C8 1.0578(4) 0.8414(3) 0.0622(2) 0.0434(8) Uani d . 1 . .
H H8 1.1240 0.8819 0.0445 0.052 Uiso calc R 1 . .
C C9 1.0087(3) 0.7895(3) 0.0103(2) 0.0400(8) Uani d . 1 . .
C C10 0.9111(3) 0.7311(3) 0.03312(18) 0.0323(7) Uani d . 1 . .
H H10 0.8807 0.6967 -0.0052 0.039 Uiso calc R 1 . .
C C11 0.8574(3) 0.7232(2) 0.11339(18) 0.0280(6) Uani d . 1 . .
C C12 0.5624(3) 0.6896(3) 0.01559(19) 0.0351(7) Uani d . 1 . .
C C13 0.5223(4) 0.6677(3) -0.0547(2) 0.0455(9) Uani d . 1 . .
H H13 0.4475 0.7260 -0.0825 0.055 Uiso calc R 1 . .
C C14 0.5895(4) 0.5627(4) -0.0848(2) 0.0479(9) Uani d . 1 . .
H H14 0.5614 0.5480 -0.1330 0.058 Uiso calc R 1 . .
C C15 0.6979(4) 0.4792(3) -0.04409(19) 0.0416(8) Uani d . 1 . .
H H15 0.7464 0.4062 -0.0639 0.050 Uiso calc R 1 . .
C C16 0.7347(3) 0.5033(3) 0.02574(18) 0.0347(7) Uani d . 1 . .
H H16 0.8096 0.4455 0.0537 0.042 Uiso calc R 1 . .
C C17 0.5012(3) 0.7966(3) 0.05579(19) 0.0356(7) Uani d . 1 . .
C C18 0.3976(3) 0.8979(3) 0.0267(2) 0.0442(9) Uani d . 1 . .
C C19 0.3463(3) 0.9952(3) 0.0644(3) 0.0518(10) Uani d . 1 . .
H H19 0.2743 1.0633 0.0431 0.062 Uiso calc R 1 . .
C C20 0.4042(4) 0.9899(3) 0.1353(3) 0.0510(10) Uani d . 1 . .
C C21 0.5066(3) 0.8936(3) 0.1702(2) 0.0406(8) Uani d . 1 . .
H H21 0.5415 0.8944 0.2201 0.049 Uiso calc R 1 . .
C C22 0.5573(3) 0.7946(2) 0.12954(19) 0.0329(7) Uani d . 1 . .
C C23 0.8215(3) 0.3924(2) 0.22827(16) 0.0276(6) Uani d . 1 . .
C C24 0.9108(3) 0.2797(3) 0.24803(19) 0.0346(7) Uani d . 1 . .
H H24 0.8722 0.2226 0.2753 0.042 Uiso calc R 1 . .
C C25 1.0571(3) 0.2515(3) 0.2275(2) 0.0390(8) Uani d . 1 . .
H H25 1.1201 0.1742 0.2397 0.047 Uiso calc R 1 . .
C C26 1.1106(3) 0.3365(3) 0.18928(19) 0.0354(7) Uani d . 1 . .
H H26 1.2109 0.3185 0.1748 0.042 Uiso calc R 1 . .
C C27 1.0169(3) 0.4480(3) 0.17215(17) 0.0314(6) Uani d . 1 . .
H H27 1.0547 0.5065 0.1465 0.038 Uiso calc R 1 . .
C C28 0.6655(3) 0.4329(2) 0.24554(16) 0.0273(6) Uani d . 1 . .
C C29 0.4508(3) 0.4553(3) 0.28467(17) 0.0308(6) Uani d . 1 . .
C C30 0.3195(3) 0.4309(3) 0.32093(18) 0.0336(7) Uani d . 1 A .
C C31 0.3315(4) 0.3168(3) 0.35168(18) 0.0379(7) Uani d . 1 . .
H H31 0.4226 0.2569 0.3486 0.045 Uiso calc R 1 A .
C C32 0.2111(4) 0.2905(3) 0.38664(19) 0.0432(8) Uani d . 1 A .
C C33 0.0807(4) 0.3776(3) 0.3946(2) 0.0469(9) Uani d . 1 . .
H H33 -0.0007 0.3605 0.4215 0.056 Uiso calc R 1 A .
C C34 0.0688(4) 0.4897(3) 0.3636(2) 0.0487(9) Uani d . 1 A .
H H34 -0.0219 0.5496 0.3684 0.058 Uiso calc R 1 . .
C C35 0.1860(3) 0.5171(3) 0.3254(2) 0.0429(8) Uani d . 1 . .
H H35 0.1751 0.5945 0.3023 0.052 Uiso calc R 1 A .
C C36 0.3592(7) 0.0866(5) 0.4007(4) 0.071(2) Uani d PDU 0.653(4) A 1
H H36A 0.4299 0.0918 0.4357 0.085 Uiso calc PR 0.653(4) A 1
H H36B 0.3973 0.0954 0.3442 0.085 Uiso calc PR 0.653(4) A 1
C C37 0.3348(5) -0.0286(3) 0.4204(2) 0.0622(19) Uani d PGDU 0.653(4) A 1
C C38 0.3438(5) -0.0840(3) 0.49835(19) 0.072(2) Uani d PGDU 0.653(4) A 1
H H38 0.3633 -0.0482 0.5399 0.086 Uiso calc PR 0.653(4) A 1
C C39 0.3242(6) -0.1918(3) 0.51547(16) 0.0604(19) Uani d PGDU 0.653(4) A 1
H H39 0.3303 -0.2296 0.5687 0.072 Uiso calc PR 0.653(4) A 1
C C40 0.2956(6) -0.2442(3) 0.4547(2) 0.0362(13) Uani d PGDU 0.653(4) A 1
C C41 0.2867(6) -0.1888(3) 0.37680(19) 0.0527(18) Uani d PGDU 0.653(4) A 1
H H41 0.2672 -0.2246 0.3353 0.063 Uiso calc PR 0.653(4) A 1
C C42 0.3063(5) -0.0810(3) 0.35967(17) 0.0585(16) Uani d PGDU 0.653(4) A 1
H H42 0.3002 -0.0432 0.3064 0.070 Uiso calc PR 0.653(4) A 1
C C43 0.2863(11) -0.3593(5) 0.4678(4) 0.0501(18) Uani d PDU 0.653(4) A 1
H H43 0.2594 -0.3860 0.4240 0.060 Uiso calc PR 0.653(4) A 1
C C44 0.311(2) -0.4304(10) 0.5326(6) 0.080(4) Uani d PDU 0.653(4) A 1
H H44A 0.3378 -0.4082 0.5782 0.096 Uiso calc PR 0.653(4) A 1
H H44B 0.3011 -0.5051 0.5346 0.096 Uiso calc PR 0.653(4) A 1
C C36' 0.0909(11) 0.1407(8) 0.4352(7) 0.049(3) Uiso d PD 0.347(4) A 2
H H36C 0.0432 0.1676 0.4871 0.059 Uiso calc PR 0.347(4) A 2
H H36D 0.0210 0.1747 0.3936 0.059 Uiso calc PR 0.347(4) A 2
C C37' 0.1405(9) 0.0112(6) 0.4411(5) 0.049(3) Uiso d PGD 0.347(4) A 2
C C38' 0.1309(12) -0.0504(9) 0.5161(5) 0.143(8) Uiso d PGD 0.347(4) A 2
H H38' 0.0859 -0.0099 0.5611 0.172 Uiso calc PR 0.347(4) A 2
C C39' 0.1870(14) -0.1713(9) 0.5251(6) 0.103(6) Uiso d PGD 0.347(4) A 2
H H39' 0.1804 -0.2134 0.5763 0.124 Uiso calc PR 0.347(4) A 2
C C40' 0.2528(13) -0.2305(6) 0.4592(8) 0.073(5) Uiso d PGDU 0.347(4) A 2
C C41' 0.2625(12) -0.1689(8) 0.3843(6) 0.076(5) Uiso d PGDU 0.347(4) A 2
H H41' 0.3074 -0.2094 0.3393 0.091 Uiso calc PR 0.347(4) A 2
C C42' 0.2063(10) -0.0480(8) 0.3753(4) 0.078(4) Uiso d PGD 0.347(4) A 2
H H42' 0.2129 -0.0059 0.3240 0.093 Uiso calc PR 0.347(4) A 2
C C43' 0.325(3) -0.3545(13) 0.4677(15) 0.087(7) Uiso d PDU 0.347(4) A 2
H H43' 0.3818 -0.3868 0.4220 0.105 Uiso calc PR 0.347(4) A 2
C C44' 0.321(5) -0.427(3) 0.5311(19) 0.115(11) Uiso d PDU 0.347(4) A 2
H H44C 0.2657 -0.3991 0.5785 0.137 Uiso calc PR 0.347(4) A 2
H H44D 0.3729 -0.5074 0.5302 0.137 Uiso calc PR 0.347(4) A 2
O O99 0.6874(3) 0.1238(2) 0.30300(14) 0.0464(6) Uani d . 1 . .
H H99 0.6500 0.1956 0.3065 0.070 Uiso calc R 1 . .
C C99 0.6872(4) 0.1023(3) 0.2235(2) 0.0543(10) Uani d . 1 . .
H H99A 0.5892 0.1373 0.2057 0.081 Uiso calc R 1 . .
H H99B 0.7200 0.0181 0.2207 0.081 Uiso calc R 1 . .
H H99C 0.7521 0.1363 0.1887 0.081 Uiso calc R 1 . .

loop_
_atom_site_aniso_label
_atom_site_aniso_U_11
_atom_site_aniso_U_22
_atom_site_aniso_U_33
_atom_site_aniso_U_12
_atom_site_aniso_U_13
_atom_site_aniso_U_23
Ir 0.02141(6) 0.02302(6) 0.02931(6) -0.00108(4) 0.00057(4) -0.00128(4)
N1 0.0286(13) 0.0270(12) 0.0314(13) -0.0031(10) 0.0062(10) -0.0068(10)
N2 0.0231(12) 0.0330(13) 0.0301(13) -0.0088(10) -0.0002(10) 0.0029(10)
N3 0.0265(12) 0.0274(12) 0.0243(12) -0.0014(10) -0.0016(10) -0.0058(10)
N4 0.0239(12) 0.0281(12) 0.0303(13) -0.0033(10) 0.0020(10) -0.0047(10)
N5 0.0249(12) 0.0309(13) 0.0327(13) -0.0040(10) 0.0049(10) -0.0045(11)
N6 0.0328(13) 0.0285(13) 0.0276(13) -0.0063(11) 0.0008(10) -0.0063(10)
F1 0.0689(15) 0.0842(17) 0.0595(14) -0.0496(13) 0.0101(11) -0.0284(12)
F2 0.0598(13) 0.0782(15) 0.0380(11) -0.0407(12) 0.0111(9) -0.0034(10)
F3 0.0347(11) 0.0685(15) 0.0649(14) -0.0097(10) -0.0156(10) 0.0293(12)
F4 0.0377(12) 0.0281(10) 0.130(2) 0.0050(9) 0.0069(12) -0.0134(12)
O 0.0573(16) 0.0502(15) 0.0440(14) -0.0271(13) 0.0128(12) 0.0028(12)
C1 0.0388(17) 0.0300(16) 0.0372(17) -0.0073(14) 0.0014(14) -0.0077(13)
C2 0.069(3) 0.048(2) 0.044(2) -0.0274(19) 0.0065(18) -0.0164(17)
C3 0.096(3) 0.057(2) 0.043(2) -0.033(2) 0.010(2) -0.0255(19)
C4 0.071(3) 0.042(2) 0.0359(19) -0.0122(19) 0.0165(18) -0.0122(16)
C5 0.0410(18) 0.0311(16) 0.0369(18) -0.0055(14) 0.0063(14) -0.0054(14)
C6 0.0295(15) 0.0282(15) 0.0336(16) -0.0035(12) -0.0008(12) -0.0059(12)
C7 0.0404(18) 0.0448(19) 0.047(2) -0.0172(15) 0.0001(15) -0.0161(16)
C8 0.0368(18) 0.048(2) 0.050(2) -0.0239(16) 0.0080(15) -0.0068(16)
C9 0.0335(17) 0.0463(19) 0.0365(18) -0.0123(15) 0.0043(14) -0.0009(15)
C10 0.0277(15) 0.0326(16) 0.0318(16) -0.0048(13) -0.0027(12) -0.0010(13)
C11 0.0180(13) 0.0250(14) 0.0345(16) 0.0005(11) -0.0019(11) -0.0009(12)
C12 0.0235(14) 0.0431(18) 0.0361(17) -0.0141(13) 0.0002(12) 0.0097(14)
C13 0.0363(18) 0.066(2) 0.0328(18) -0.0220(17) -0.0084(14) 0.0149(17)
C14 0.046(2) 0.078(3) 0.0270(17) -0.032(2) 0.0020(15) -0.0029(17)
C15 0.0393(18) 0.057(2) 0.0326(17) -0.0235(17) 0.0059(14) -0.0073(15)
C16 0.0341(16) 0.0377(17) 0.0314(16) -0.0122(14) 0.0007(13) -0.0031(13)
C17 0.0204(14) 0.0355(16) 0.0441(18) -0.0086(12) -0.0003(13) 0.0146(14)
C18 0.0219(15) 0.046(2) 0.056(2) -0.0112(14) -0.0027(14) 0.0210(17)
C19 0.0171(15) 0.0383(19) 0.085(3) -0.0022(14) -0.0017(17) 0.0209(19)
C20 0.0277(17) 0.0284(17) 0.088(3) -0.0052(14) 0.0141(18) -0.0027(18)
C21 0.0200(14) 0.0293(16) 0.065(2) -0.0011(12) 0.0024(14) -0.0042(15)
C22 0.0217(14) 0.0242(14) 0.0462(18) -0.0054(12) 0.0058(13) 0.0048(13)
C23 0.0273(14) 0.0277(14) 0.0245(14) -0.0049(12) 0.0012(11) -0.0055(11)
C24 0.0350(17) 0.0254(15) 0.0373(17) -0.0033(13) 0.0004(13) -0.0032(13)
C25 0.0361(17) 0.0276(15) 0.0423(19) 0.0033(13) -0.0005(14) -0.0056(14)
C26 0.0261(15) 0.0337(16) 0.0366(17) 0.0019(13) 0.0016(13) -0.0057(13)
C27 0.0278(15) 0.0331(16) 0.0302(16) -0.0060(13) 0.0006(12) -0.0056(12)
C28 0.0309(15) 0.0255(14) 0.0230(14) -0.0057(12) 0.0013(11) -0.0063(11)
C29 0.0295(15) 0.0316(15) 0.0279(15) -0.0062(13) 0.0018(12) -0.0056(12)
C30 0.0331(16) 0.0379(17) 0.0293(16) -0.0115(14) 0.0016(13) -0.0059(13)
C31 0.0436(18) 0.0378(17) 0.0288(16) -0.0116(14) 0.0020(13) -0.0011(13)
C32 0.056(2) 0.046(2) 0.0288(17) -0.0224(18) 0.0034(15) -0.0023(15)
C33 0.050(2) 0.058(2) 0.0375(19) -0.0283(19) 0.0085(16) -0.0067(17)
C34 0.0362(19) 0.049(2) 0.056(2) -0.0108(16) 0.0059(16) -0.0080(18)
C35 0.0360(18) 0.0375(18) 0.052(2) -0.0119(15) 0.0064(15) -0.0042(16)
C36 0.102(5) 0.037(3) 0.062(4) -0.024(3) 0.041(4) -0.008(3)
C37 0.099(5) 0.034(3) 0.046(3) -0.021(3) 0.027(3) -0.008(2)
C38 0.141(7) 0.052(4) 0.034(3) -0.052(4) 0.011(4) -0.011(3)
C39 0.122(6) 0.042(3) 0.022(3) -0.035(3) -0.007(3) 0.002(2)
C40 0.053(4) 0.033(3) 0.025(3) -0.017(2) 0.000(2) -0.0018(18)
C41 0.072(4) 0.045(3) 0.029(3) -0.005(3) 0.000(3) -0.004(2)
C42 0.070(4) 0.040(3) 0.046(3) 0.003(3) 0.005(3) -0.001(2)
C43 0.077(6) 0.050(3) 0.035(3) -0.031(3) -0.011(3) -0.009(2)
C44 0.170(11) 0.059(5) 0.039(4) -0.079(6) -0.002(4) 0.002(3)
O99 0.0594(16) 0.0366(13) 0.0406(13) -0.0142(12) -0.0046(11) 0.0005(10)
C99 0.073(3) 0.044(2) 0.050(2) -0.0206(19) -0.0161(19) -0.0038(17)

loop_
_atom_type_symbol
_atom_type_description
_atom_type_scat_dispersion_real
_atom_type_scat_dispersion_imag
_atom_type_scat_source
C C 0.0033 0.0016 'International Tables Vol C Tables 4.2.6.8 and 6.1.1.4'
H H 0.0000 0.0000 'International Tables Vol C Tables 4.2.6.8 and 6.1.1.4'
N N 0.0061 0.0033 'International Tables Vol C Tables 4.2.6.8 and 6.1.1.4'
O O 0.0106 0.0060 'International Tables Vol C Tables 4.2.6.8 and 6.1.1.4'
F F 0.0171 0.0103 'International Tables Vol C Tables 4.2.6.8 and 6.1.1.4'
Ir Ir -1.4442 7.9887 'International Tables Vol C Tables 4.2.6.8 and 6.1.1.4'

loop_
_geom_angle_atom_site_label_1
_geom_angle_atom_site_label_2
_geom_angle_atom_site_label_3
_geom_angle_site_symmetry_1
_geom_angle_site_symmetry_3
_geom_angle
_geom_angle_publ_flag
C11 Ir C22 . . 87.62(11) ?
C11 Ir N1 . . 80.20(11) ?
C22 Ir N1 . . 93.29(12) ?
C11 Ir N2 . . 96.44(11) ?
C22 Ir N2 . . 80.71(12) ?
N1 Ir N2 . . 173.28(9) ?
C11 Ir N4 . . 170.49(10) ?
C22 Ir N4 . . 101.08(10) ?
N1 Ir N4 . . 95.35(10) ?
N2 Ir N4 . . 88.81(9) ?
C11 Ir N3 . . 95.37(10) ?
C22 Ir N3 . . 174.78(11) ?
N1 Ir N3 . . 91.44(9) ?
N2 Ir N3 . . 94.68(9) ?
N4 Ir N3 . . 76.25(9) ?
C5 N1 C1 . . 118.9(3) ?
C5 N1 Ir . . 123.7(2) ?
C1 N1 Ir . . 117.3(2) ?
C16 N2 C12 . . 118.7(3) ?
C16 N2 Ir . . 124.8(2) ?
C12 N2 Ir . . 116.5(2) ?
C27 N3 C23 . . 118.1(2) ?
C27 N3 Ir . . 125.9(2) ?
C23 N3 Ir . . 115.98(18) ?
C28 N4 N5 . . 107.2(2) ?
C28 N4 Ir . . 115.38(18) ?
N5 N4 Ir . . 137.37(18) ?
C29 N5 N4 . . 103.8(2) ?
C28 N6 C29 . . 101.5(2) ?
C32 O C36 . . 118.1(3) ?
C32 O C36' . . 122.2(4) ?
C36 O C36' . . 117.7(5) ?
N1 C1 C2 . . 120.2(3) ?
N1 C1 C6 . . 112.8(3) ?
C2 C1 C6 . . 127.0(3) ?
C3 C2 C1 . . 119.8(4) ?
C3 C2 H2 . . 120.1 ?
C1 C2 H2 . . 120.1 ?
C4 C3 C2 . . 119.8(4) ?
C4 C3 H3 . . 120.1 ?
C2 C3 H3 . . 120.1 ?
C5 C4 C3 . . 118.6(3) ?
C5 C4 H4 . . 120.7 ?
C3 C4 H4 . . 120.7 ?
N1 C5 C4 . . 122.6(3) ?
N1 C5 H5 . . 118.7 ?
C4 C5 H5 . . 118.7 ?
C7 C6 C11 . . 118.7(3) ?
C7 C6 C1 . . 126.0(3) ?
C11 C6 C1 . . 115.4(3) ?
F1 C7 C8 . . 116.5(3) ?
F1 C7 C6 . . 120.0(3) ?
C8 C7 C6 . . 123.5(3) ?
C7 C8 C9 . . 116.4(3) ?
C7 C8 H8 . . 121.8 ?
C9 C8 H8 . . 121.8 ?
F2 C9 C8 . . 117.8(3) ?
F2 C9 C10 . . 118.5(3) ?
C8 C9 C10 . . 123.7(3) ?
C9 C10 C11 . . 119.4(3) ?
C9 C10 H10 . . 120.3 ?
C11 C10 H10 . . 120.3 ?
C10 C11 C6 . . 118.3(3) ?
C10 C11 Ir . . 127.3(2) ?
C6 C11 Ir . . 114.3(2) ?
N2 C12 C13 . . 119.8(3) ?
N2 C12 C17 . . 112.7(3) ?
C13 C12 C17 . . 127.5(3) ?
C14 C13 C12 . . 120.8(3) ?
C14 C13 H13 . . 119.6 ?
C12 C13 H13 . . 119.6 ?
C15 C14 C13 . . 119.0(3) ?
C15 C14 H14 . . 120.5 ?
C13 C14 H14 . . 120.5 ?
C16 C15 C14 . . 118.8(3) ?
C16 C15 H15 . . 120.6 ?
C14 C15 H15 . . 120.6 ?
N2 C16 C15 . . 122.9(3) ?
N2 C16 H16 . . 118.6 ?
C15 C16 H16 . . 118.6 ?
C18 C17 C22 . . 118.1(3) ?
C18 C17 C12 . . 125.6(3) ?
C22 C17 C12 . . 116.2(3) ?
C19 C18 F3 . . 115.9(3) ?
C19 C18 C17 . . 124.0(4) ?
F3 C18 C17 . . 120.1(3) ?
C18 C19 C20 . . 116.0(3) ?
C18 C19 H19 . . 122.0 ?
C20 C19 H19 . . 122.0 ?
C19 C20 F4 . . 118.3(3) ?
C19 C20 C21 . . 125.0(4) ?
F4 C20 C21 . . 116.7(4) ?
C20 C21 C22 . . 117.5(4) ?
C20 C21 H21 . . 121.2 ?
C22 C21 H21 . . 121.2 ?
C21 C22 C17 . . 119.4(3) ?
C21 C22 Ir . . 126.6(3) ?
C17 C22 Ir . . 113.9(2) ?
N3 C23 C24 . . 122.1(3) ?
N3 C23 C28 . . 113.5(2) ?
C24 C23 C28 . . 124.4(3) ?
C25 C24 C23 . . 119.0(3) ?
C25 C24 H24 . . 120.5 ?
C23 C24 H24 . . 120.5 ?
C26 C25 C24 . . 119.3(3) ?
C26 C25 H25 . . 120.3 ?
C24 C25 H25 . . 120.3 ?
C25 C26 C27 . . 119.3(3) ?
C25 C26 H26 . . 120.3 ?
C27 C26 H26 . . 120.3 ?
N3 C27 C26 . . 122.2(3) ?
N3 C27 H27 . . 118.9 ?
C26 C27 H27 . . 118.9 ?
N4 C28 N6 . . 113.2(2) ?
N4 C28 C23 . . 118.7(3) ?
N6 C28 C23 . . 128.1(3) ?
N5 C29 N6 . . 114.3(3) ?
N5 C29 C30 . . 123.2(3) ?
N6 C29 C30 . . 122.5(3) ?
C35 C30 C31 . . 119.2(3) ?
C35 C30 C29 . . 122.3(3) ?
C31 C30 C29 . . 118.5(3) ?
C32 C31 C30 . . 120.2(3) ?
C32 C31 H31 . . 119.9 ?
C30 C31 H31 . . 119.9 ?
C33 C32 O . . 119.6(3) ?
C33 C32 C31 . . 120.0(3) ?
O C32 C31 . . 120.4(3) ?
C32 C33 C34 . . 119.6(3) ?
C32 C33 H33 . . 120.2 ?
C34 C33 H33 . . 120.2 ?
C33 C34 C35 . . 121.3(3) ?
C33 C34 H34 . . 119.3 ?
C35 C34 H34 . . 119.3 ?
C30 C35 C34 . . 119.5(3) ?
C30 C35 H35 . . 120.3 ?
C34 C35 H35 . . 120.3 ?
O C36 C37 . . 107.5(4) ?
O C36 H36A . . 110.2 ?
C37 C36 H36A . . 110.2 ?
O C36 H36B . . 110.2 ?
C37 C36 H36B . . 110.2 ?
H36A C36 H36B . . 108.5 ?
C38 C37 C42 . . 120.0 ?
C38 C37 C36 . . 120.6(4) ?
C42 C37 C36 . . 119.4(4) ?
C37 C38 C39 . . 120.0 ?
C37 C38 H38 . . 120.0 ?
C39 C38 H38 . . 120.0 ?
C40 C39 C38 . . 120.0 ?
C40 C39 H39 . . 120.0 ?
C38 C39 H39 . . 120.0 ?
C39 C40 C41 . . 120.0 ?
C39 C40 C43 . . 122.2(3) ?
C41 C40 C43 . . 117.6(3) ?
C42 C41 C40 . . 120.0 ?
C42 C41 H41 . . 120.0 ?
C40 C41 H41 . . 120.0 ?
C41 C42 C37 . . 120.0 ?
C41 C42 H42 . . 120.0 ?
C37 C42 H42 . . 120.0 ?
C44 C43 C40 . . 127.1(7) ?
C44 C43 H43 . . 116.5 ?
C40 C43 H43 . . 116.5 ?
C43 C44 H44A . . 120.0 ?
C43 C44 H44B . . 120.0 ?
H44A C44 H44B . . 120.0 ?
C37' C36' O . . 107.3(7) ?
C37' C36' H36C . . 110.2 ?
O C36' H36C . . 110.2 ?
C37' C36' H36D . . 110.2 ?
O C36' H36D . . 110.2 ?
H36C C36' H36D . . 108.5 ?
C38' C37' C42' . . 120.0 ?
C38' C37' C36' . . 118.3(7) ?
C42' C37' C36' . . 121.4(7) ?
C37' C38' C39' . . 120.0 ?
C37' C38' H38' . . 120.0 ?
C39' C38' H38' . . 120.0 ?
C40' C39' C38' . . 120.0 ?
C40' C39' H39' . . 120.0 ?
C38' C39' H39' . . 120.0 ?
C39' C40' C41' . . 120.0 ?
C39' C40' C43' . . 121.5(11) ?
C41' C40' C43' . . 118.2(11) ?
C42' C41' C40' . . 120.0 ?
C42' C41' H41' . . 120.0 ?
C40' C41' H41' . . 120.0 ?
C41' C42' C37' . . 120.0 ?
C41' C42' H42' . . 120.0 ?
C37' C42' H42' . . 120.0 ?
C44' C43' C40' . . 127(3) ?
C44' C43' H43' . . 116.5 ?
C40' C43' H43' . . 116.6 ?
C43' C44' H44C . . 119.9 ?
C43' C44' H44D . . 120.1 ?
H44C C44' H44D . . 120.0 ?
C99 O99 H99 . . 109.5 ?
O99 C99 H99A . . 109.5 ?
O99 C99 H99B . . 109.5 ?
H99A C99 H99B . . 109.5 ?
O99 C99 H99C . . 109.5 ?
H99A C99 H99C . . 109.5 ?
H99B C99 H99C . . 109.5 ?

loop_
_geom_bond_atom_site_label_1
_geom_bond_atom_site_label_2
_geom_bond_site_symmetry_2
_geom_bond_distance
_geom_bond_publ_flag
Ir C11 . 2.010(3) y
Ir C22 . 2.012(3) y
Ir N1 . 2.033(2) y
Ir N2 . 2.049(2) y
Ir N4 . 2.118(2) y
Ir N3 . 2.158(2) y
N1 C5 . 1.359(4) ?
N1 C1 . 1.361(4) ?
N2 C16 . 1.348(4) ?
N2 C12 . 1.370(4) ?
N3 C27 . 1.352(4) ?
N3 C23 . 1.356(4) ?
N4 C28 . 1.332(3) ?
N4 N5 . 1.370(3) ?
N5 C29 . 1.342(4) ?
N6 C28 . 1.339(4) ?
N6 C29 . 1.355(4) ?
F1 C7 . 1.359(4) ?
F2 C9 . 1.357(4) ?
F3 C18 . 1.363(4) ?
F4 C20 . 1.371(4) ?
O C32 . 1.375(4) ?
O C36 . 1.454(6) ?
O C36' . 1.495(11) ?
C1 C2 . 1.385(5) ?
C1 C6 . 1.469(4) ?
C2 C3 . 1.383(5) ?
C2 H2 . 0.9500 ?
C3 C4 . 1.372(6) ?
C3 H3 . 0.9500 ?
C4 C5 . 1.367(5) ?
C4 H4 . 0.9500 ?
C5 H5 . 0.9500 ?
C6 C7 . 1.390(4) ?
C6 C11 . 1.418(4) ?
C7 C8 . 1.371(5) ?
C8 C9 . 1.373(5) ?
C8 H8 . 0.9500 ?
C9 C10 . 1.381(4) ?
C10 C11 . 1.400(4) ?
C10 H10 . 0.9500 ?
C12 C13 . 1.383(5) ?
C12 C17 . 1.475(5) ?
C13 C14 . 1.376(5) ?
C13 H13 . 0.9500 ?
C14 C15 . 1.376(5) ?
C14 H14 . 0.9500 ?
C15 C16 . 1.374(4) ?
C15 H15 . 0.9500 ?
C16 H16 . 0.9500 ?
C17 C18 . 1.382(4) ?
C17 C22 . 1.416(5) ?
C18 C19 . 1.351(5) ?
C19 C20 . 1.370(6) ?
C19 H19 . 0.9500 ?
C20 C21 . 1.377(5) ?
C21 C22 . 1.395(4) ?
C21 H21 . 0.9500 ?
C23 C24 . 1.382(4) ?
C23 C28 . 1.457(4) ?
C24 C25 . 1.381(4) ?
C24 H24 . 0.9500 ?
C25 C26 . 1.377(5) ?
C25 H25 . 0.9500 ?
C26 C27 . 1.379(4) ?
C26 H26 . 0.9500 ?
C27 H27 . 0.9500 ?
C29 C30 . 1.476(4) ?
C30 C35 . 1.384(4) ?
C30 C31 . 1.395(4) ?
C31 C32 . 1.385(5) ?
C31 H31 . 0.9500 ?
C32 C33 . 1.373(5) ?
C33 C34 . 1.373(5) ?
C33 H33 . 0.9500 ?
C34 C35 . 1.380(5) ?
C34 H34 . 0.9500 ?
C35 H35 . 0.9500 ?
C36 C37 . 1.503(6) ?
C36 H36A . 0.9900 ?
C36 H36B . 0.9900 ?
C37 C38 . 1.3900 ?
C37 C42 . 1.3900 ?
C38 C39 . 1.3900 ?
C38 H38 . 0.9500 ?
C39 C40 . 1.3900 ?
C39 H39 . 0.9500 ?
C40 C41 . 1.3900 ?
C40 C43 . 1.435(6) ?
C41 C42 . 1.3900 ?
C41 H41 . 0.9500 ?
C42 H42 . 0.9500 ?
C43 C44 . 1.290(9) ?
C43 H43 . 0.9500 ?
C44 H44A . 0.9500 ?
C44 H44B . 0.9500 ?
C36' C37' . 1.490(10) ?
C36' H36C . 0.9900 ?
C36' H36D . 0.9900 ?
C37' C38' . 1.3900 ?
C37' C42' . 1.3900 ?
C38' C39' . 1.3900 ?
C38' H38' . 0.9500 ?
C39' C40' . 1.3900 ?
C39' H39' . 0.9500 ?
C40' C41' . 1.3900 ?
C40' C43' . 1.439(14) ?
C41' C42' . 1.3900 ?
C41' H41' . 0.9500 ?
C42' H42' . 0.9500 ?
C43' C44' . 1.296(16) ?
C43' H43' . 0.9500 ?
C44' H44C . 0.9500 ?
C44' H44D . 0.9500 ?
O99 C99 . 1.406(4) ?
O99 H99 . 0.8400 ?
C99 H99A . 0.9800 ?
C99 H99B . 0.9800 ?
C99 H99C . 0.9800 ?

loop_
_geom_hbond_atom_site_label_D
_geom_hbond_atom_site_label_H
_geom_hbond_atom_site_label_A
_geom_hbond_site_symmetry_A
_geom_hbond_distance_DH
_geom_hbond_distance_HA
_geom_hbond_distance_DA
_geom_hbond_angle_DHA
O99 H99 N6 . 0.84 2.04 2.853(3) 164
C24 H24 O99 . 0.95 2.49 3.368(4) 154
C31 H31 O99 . 0.95 2.66 3.587(4) 164
C8 H8 F3 1_655 0.95 2.55 3.412(4) 151
C25 H25 F4 1_645 0.95 2.43 3.088(4) 126
C3 H3 O 2_666 0.95 2.54 3.353(5) 143.3
C14 H14 N5 2_665 0.95 2.57 3.475(5) 160
C39 H39 O99 2_656 0.95 2.64 3.272(4) 124

loop_
_geom_torsion_atom_site_label_1
_geom_torsion_atom_site_label_2
_geom_torsion_atom_site_label_3
_geom_torsion_atom_site_label_4
_geom_torsion_site_symmetry_1
_geom_torsion_site_symmetry_2
_geom_torsion_site_symmetry_3
_geom_torsion_site_symmetry_4
_geom_torsion
_geom_torsion_publ_flag
C11 Ir N1 C5 . . . . 176.2(2) ?
C22 Ir N1 C5 . . . . 89.2(2) ?
N4 Ir N1 C5 . . . . -12.3(2) ?
N3 Ir N1 C5 . . . . -88.6(2) ?
C11 Ir N1 C1 . . . . 0.0(2) ?
C22 Ir N1 C1 . . . . -87.0(2) ?
N4 Ir N1 C1 . . . . 171.5(2) ?
N3 Ir N1 C1 . . . . 95.2(2) ?
C11 Ir N2 C16 . . . . 94.2(2) ?
C22 Ir N2 C16 . . . . -179.3(2) ?
N4 Ir N2 C16 . . . . -77.9(2) ?
N3 Ir N2 C16 . . . . -1.8(2) ?
C11 Ir N2 C12 . . . . -87.1(2) ?
C22 Ir N2 C12 . . . . -0.6(2) ?
N4 Ir N2 C12 . . . . 100.8(2) ?
N3 Ir N2 C12 . . . . 176.9(2) ?
C11 Ir N3 C27 . . . . -3.8(2) ?
N1 Ir N3 C27 . . . . -84.0(2) ?
N2 Ir N3 C27 . . . . 93.2(2) ?
N4 Ir N3 C27 . . . . -179.2(2) ?
C11 Ir N3 C23 . . . . 178.4(2) ?
N1 Ir N3 C23 . . . . 98.2(2) ?
N2 Ir N3 C23 . . . . -84.6(2) ?
N4 Ir N3 C23 . . . . 3.00(19) ?
C22 Ir N4 C28 . . . . 172.1(2) ?
N1 Ir N4 C28 . . . . -93.5(2) ?
N2 Ir N4 C28 . . . . 91.8(2) ?
N3 Ir N4 C28 . . . . -3.30(19) ?
C22 Ir N4 N5 . . . . -6.3(3) ?
N1 Ir N4 N5 . . . . 88.2(3) ?
N2 Ir N4 N5 . . . . -86.5(3) ?
N3 Ir N4 N5 . . . . 178.3(3) ?
C28 N4 N5 C29 . . . . 0.1(3) ?
Ir N4 N5 C29 . . . . 178.5(2) ?
C5 N1 C1 C2 . . . . 1.6(4) ?
Ir N1 C1 C2 . . . . 178.0(2) ?
C5 N1 C1 C6 . . . . -176.8(2) ?
Ir N1 C1 C6 . . . . -0.4(3) ?
N1 C1 C2 C3 . . . . -1.7(5) ?
C6 C1 C2 C3 . . . . 176.4(3) ?
C1 C2 C3 C4 . . . . 0.7(6) ?
C2 C3 C4 C5 . . . . 0.5(6) ?
C1 N1 C5 C4 . . . . -0.4(5) ?
Ir N1 C5 C4 . . . . -176.6(2) ?
C3 C4 C5 N1 . . . . -0.6(5) ?
N1 C1 C6 C7 . . . . 179.3(3) ?
C2 C1 C6 C7 . . . . 1.0(5) ?
N1 C1 C6 C11 . . . . 0.8(4) ?
C2 C1 C6 C11 . . . . -177.5(3) ?
C11 C6 C7 F1 . . . . -179.2(3) ?
C1 C6 C7 F1 . . . . 2.5(5) ?
C11 C6 C7 C8 . . . . 0.1(5) ?
C1 C6 C7 C8 . . . . -178.3(3) ?
F1 C7 C8 C9 . . . . 178.4(3) ?
C6 C7 C8 C9 . . . . -0.9(5) ?
C7 C8 C9 F2 . . . . -178.5(3) ?
C7 C8 C9 C10 . . . . 0.8(5) ?
F2 C9 C10 C11 . . . . 179.4(3) ?
C8 C9 C10 C11 . . . . 0.0(5) ?
C9 C10 C11 C6 . . . . -0.9(4) ?
C9 C10 C11 Ir . . . . 179.4(2) ?
C7 C6 C11 C10 . . . . 0.8(4) ?
C1 C6 C11 C10 . . . . 179.4(3) ?
C7 C6 C11 Ir . . . . -179.4(2) ?
C1 C6 C11 Ir . . . . -0.9(3) ?
C22 Ir C11 C10 . . . . -86.0(3) ?
N1 Ir C11 C10 . . . . -179.8(3) ?
N2 Ir C11 C10 . . . . -5.7(3) ?
N3 Ir C11 C10 . . . . 89.7(2) ?
C22 Ir C11 C6 . . . . 94.2(2) ?
N1 Ir C11 C6 . . . . 0.49(19) ?
N2 Ir C11 C6 . . . . 174.6(2) ?
N3 Ir C11 C6 . . . . -90.0(2) ?
C16 N2 C12 C13 . . . . 1.1(4) ?
Ir N2 C12 C13 . . . . -177.7(2) ?
C16 N2 C12 C17 . . . . -179.7(2) ?
Ir N2 C12 C17 . . . . 1.5(3) ?
N2 C12 C13 C14 . . . . -0.7(5) ?
C17 C12 C13 C14 . . . . -179.7(3) ?
C12 C13 C14 C15 . . . . -0.2(5) ?
C13 C14 C15 C16 . . . . 0.5(5) ?
C12 N2 C16 C15 . . . . -0.8(4) ?
Ir N2 C16 C15 . . . . 177.9(2) ?
C14 C15 C16 N2 . . . . 0.0(5) ?
N2 C12 C17 C18 . . . . 176.4(3) ?
C13 C12 C17 C18 . . . . -4.5(5) ?
N2 C12 C17 C22 . . . . -1.9(4) ?
C13 C12 C17 C22 . . . . 177.1(3) ?
C22 C17 C18 C19 . . . . -0.2(5) ?
C12 C17 C18 C19 . . . . -178.5(3) ?
C22 C17 C18 F3 . . . . 179.3(3) ?
C12 C17 C18 F3 . . . . 1.0(5) ?
F3 C18 C19 C20 . . . . -178.9(3) ?
C17 C18 C19 C20 . . . . 0.7(5) ?
C18 C19 C20 F4 . . . . 178.2(3) ?
C18 C19 C20 C21 . . . . -1.2(5) ?
C19 C20 C21 C22 . . . . 1.3(5) ?
F4 C20 C21 C22 . . . . -178.2(3) ?
C20 C21 C22 C17 . . . . -0.7(4) ?
C20 C21 C22 Ir . . . . 176.1(2) ?
C18 C17 C22 C21 . . . . 0.2(4) ?
C12 C17 C22 C21 . . . . 178.7(3) ?
C18 C17 C22 Ir . . . . -177.0(2) ?
C12 C17 C22 Ir . . . . 1.5(3) ?
C11 Ir C22 C21 . . . . -80.6(3) ?
N1 Ir C22 C21 . . . . -0.6(3) ?
N2 Ir C22 C21 . . . . -177.5(3) ?
N4 Ir C22 C21 . . . . 95.6(3) ?
C11 Ir C22 C17 . . . . 96.4(2) ?
N1 Ir C22 C17 . . . . 176.4(2) ?
N2 Ir C22 C17 . . . . -0.5(2) ?
N4 Ir C22 C17 . . . . -87.5(2) ?
C27 N3 C23 C24 . . . . 0.1(4) ?
Ir N3 C23 C24 . . . . 178.0(2) ?
C27 N3 C23 C28 . . . . 179.8(2) ?
Ir N3 C23 C28 . . . . -2.3(3) ?
N3 C23 C24 C25 . . . . -1.1(5) ?
C28 C23 C24 C25 . . . . 179.2(3) ?
C23 C24 C25 C26 . . . . 1.1(5) ?
C24 C25 C26 C27 . . . . -0.1(5) ?
C23 N3 C27 C26 . . . . 1.0(4) ?
Ir N3 C27 C26 . . . . -176.7(2) ?
C25 C26 C27 N3 . . . . -1.0(5) ?
N5 N4 C28 N6 . . . . 0.5(3) ?
Ir N4 C28 N6 . . . . -178.33(18) ?
N5 N4 C28 C23 . . . . -177.9(2) ?
Ir N4 C28 C23 . . . . 3.3(3) ?
C29 N6 C28 N4 . . . . -0.8(3) ?
C29 N6 C28 C23 . . . . 177.4(3) ?
N3 C23 C28 N4 . . . . -0.7(4) ?
C24 C23 C28 N4 . . . . 179.0(3) ?
N3 C23 C28 N6 . . . . -178.8(3) ?
C24 C23 C28 N6 . . . . 0.9(5) ?
N4 N5 C29 N6 . . . . -0.6(3) ?
N4 N5 C29 C30 . . . . -179.8(3) ?
C28 N6 C29 N5 . . . . 0.9(3) ?
C28 N6 C29 C30 . . . . -180.0(3) ?
N5 C29 C30 C35 . . . . -3.6(5) ?
N6 C29 C30 C35 . . . . 177.3(3) ?
N5 C29 C30 C31 . . . . 176.4(3) ?
N6 C29 C30 C31 . . . . -2.7(4) ?
C35 C30 C31 C32 . . . . -0.4(5) ?
C29 C30 C31 C32 . . . . 179.6(3) ?
C36 O C32 C33 . . . . 177.1(4) ?
C36' O C32 C33 . . . . 13.7(7) ?
C36 O C32 C31 . . . . -3.1(6) ?
C36' O C32 C31 . . . . -166.5(5) ?
C30 C31 C32 C33 . . . . -3.2(5) ?
C30 C31 C32 O . . . . 177.0(3) ?
O C32 C33 C34 . . . . -176.3(3) ?
C31 C32 C33 C34 . . . . 3.9(5) ?
C32 C33 C34 C35 . . . . -1.0(6) ?
C31 C30 C35 C34 . . . . 3.2(5) ?
C29 C30 C35 C34 . . . . -176.8(3) ?
C33 C34 C35 C30 . . . . -2.5(6) ?
C32 O C36 C37 . . . . -169.1(3) ?
C36' O C36 C37 . . . . -5.0(8) ?
O C36 C37 C38 . . . . -88.2(5) ?
O C36 C37 C42 . . . . 93.2(5) ?
C42 C37 C38 C39 . . . . 0.0 ?
C36 C37 C38 C39 . . . . -178.6(4) ?
C37 C38 C39 C40 . . . . 0.0 ?
C38 C39 C40 C41 . . . . 0.0 ?
C38 C39 C40 C43 . . . . 174.8(7) ?
C39 C40 C41 C42 . . . . 0.0 ?
C43 C40 C41 C42 . . . . -175.0(6) ?
C40 C41 C42 C37 . . . . 0.0 ?
C38 C37 C42 C41 . . . . 0.0 ?
C36 C37 C42 C41 . . . . 178.6(4) ?
C39 C40 C43 C44 . . . . -4.5(17) ?
C41 C40 C43 C44 . . . . 170.4(13) ?
C32 O C36' C37' . . . . 165.6(5) ?
C36 O C36' C37' . . . . 2.1(9) ?
O C36' C37' C38' . . . . 112.4(7) ?
O C36' C37' C42' . . . . -62.2(10) ?
C42' C37' C38' C39' . . . . 0.0 ?
C36' C37' C38' C39' . . . . -174.7(9) ?
C37' C38' C39' C40' . . . . 0.0 ?
C38' C39' C40' C41' . . . . 0.0 ?
C38' C39' C40' C43' . . . . 173.5(15) ?
C39' C40' C41' C42' . . . . 0.0 ?
C43' C40' C41' C42' . . . . -173.8(14) ?
C40' C41' C42' C37' . . . . 0.0 ?
C38' C37' C42' C41' . . . . 0.0 ?
C36' C37' C42' C41' . . . . 174.5(9) ?
C39' C40' C43' C44' . . . . 11(4) ?
C41' C40' C43' C44' . . . . -175(3) ?
